data_1516729
loop_
_publ_author_name
'Maini, Lucia'
'Mazzeo, Paolo P.'
'Farinella, Francesco'
'Fattori, Valeria'
'Braga, Dario'

_publ_section_title
;
 Mechanochemical preparation of copper iodide clusters of interest for
 luminescent devices.
;
_journal_name_full 'Faraday discussions'
_journal_page_first 93
_journal_page_last 107
_journal_paper_doi 10.1039/c3fd00164d
_journal_volume 170
_journal_year 2014
_chemical_formula_moiety 'Cu1 I1 P3 N3 C51 H42'
_chemical_formula_sum 'C51 H42 Cu I N3 P3'
_chemical_formula_weight 980.28
_chemical_name_mineral ?PN14?
_space_group_IT_number 147
_symmetry_cell_setting trigonal
_symmetry_space_group_name_Hall '-P 3'
_symmetry_space_group_name_H-M 'P -3'
_cell_angle_alpha 90
_cell_angle_beta 90
_cell_angle_gamma 120
_cell_formula_units_Z 2
_cell_length_a 13.64705
_cell_length_b 13.64705
_cell_length_c 14.73999
_cell_volume 2377.417
_computing_cell_refinement 'Topas (Coelho ,2007)'
_computing_data_collection 'Topas (Coelho ,2007)'
_computing_structure_refinement 'Topas (Coelho ,2007)'
_computing_structure_solution 'Topas (Coelho ,2007)'
_diffrn_ambient_temperature 293
_diffrn_measurement_device_type
;
 Bruker D8 in Debye-Scherrer geometry
;
_diffrn_radiation_monochromator none
_diffrn_radiation_type 'Cu K\a'
_diffrn_radiation_wavelength 1.54060
_exptl_crystal_colour white
_pd_proc_2theta_range_max 90
_pd_proc_2theta_range_min 5
_pd_proc_info_excluded_regions no
_pd_proc_ls_background_function Chebyschev
_pd_proc_ls_prof_R_factor 0.05966
_pd_proc_ls_prof_wR_expected 0.04315
_pd_proc_ls_prof_wR_factor 0.07681
_pd_spec_mounting
;
0.5 mm borosilicate glass capillary
;
_pd_spec_mount_mode transmission
_pd_spec_shape cylinder
_refine_ls_goodness_of_fit_all 1.780
_refine_ls_hydrogen_treatment constr
_cod_data_source_file c3fd00164d1.cif
_cod_data_source_block PN14capillary
_cod_depositor_comments
;
The following automatic conversions were performed:

'_symmetry_cell_setting' value 'Trigonal' changed to 'trigonal'
according to
/usr/data/users/saulius/crontab/automatic-downloads/rss-feeds/RSC/lib/dictionaries/cif_core.dic
dictionary named 'cif_core.dic' version 2.4.2 from 2011-04-26.

Automatic conversion script
Id: cif_fix_values 2281 2013-09-26 08:29:07Z andrius 

 Adding full bibliography for 1516728--1516730.cif.
;
_cod_original_sg_symbol_H-M P-3
_cod_original_formula_sum 'Cu1 I1 P3 N3 C51 H42'
_cod_database_code 1516729

loop_
_symmetry_equiv_pos_as_xyz
'-x, -y, -z'
'-x+y, -x, z'
'-y, x-y, z'
'y, -x+y, -z'
'x-y, x, -z'
'x, y, z'

loop_
_atom_site_label
_atom_site_type_symbol
_atom_site_symmetry_multiplicity
_atom_site_fract_x
_atom_site_fract_y
_atom_site_fract_z
_atom_site_occupancy
_atom_site_B_iso_or_equiv
I1 I 2 0.66666 0.3333 0.04082 1 2.0149
Cu1 Cu 2 0.66666 0.3333 0.22956 1 3.7592
P1 P 1 0.7407 0.21571 0.26055 1 4.3488
C1 C 1 0.6245 0.07536 0.23166 1 3.65806
C7 C 1 0.8663 0.21892 0.21445 1 3.65806
C13 C 1 0.7539 0.19551 0.38228 1 3.65806
N2 N 1 0.6238 0.03318 0.14634 1 3.65806
C6 C 1 0.5346 0.01052 0.28871 1 3.65806
C8 C 1 0.9185 0.16318 0.25023 1 3.65806
C12 C 1 0.9092 0.27871 0.13493 1 3.65806
C18 C 1 0.7931 0.29245 0.42896 1 3.65806
C14 C 1 0.7307 0.09591 0.42366 1 3.65806
C3 C 1 0.5363 -0.07072 0.11941 1 3.65806
C5 C 1 0.4468 -0.09282 0.26128 1 3.65806
C9 C 1 1.0116 0.16851 0.20652 1 3.65806
C11 C 1 1.0023 0.28496 0.09336 1 3.65806
C17 C 1 0.8071 0.28749 0.51804 1 3.65806
C15 C 1 0.7478 0.09472 0.51535 1 3.65806
C4 C 1 0.4485 -0.13235 0.17688 1 3.65806
C10 C 1 1.0532 0.23012 0.12909 1 3.65806
C16 C 1 0.7862 0.19223 0.56391 1 3.65806
H18 H 1 0.558844 0.187458 0.395662 1 4.755478
H6 H 1 0.53313 0.0416104 0.35645 1 4.755478
H8 H 1 0.886838 0.114918 0.312778 1 4.755478
H12 H 1 0.868407 0.321855 0.104475 1 4.755478
H14 H 1 0.699009 0.0185621 0.384033 1 4.755478
H3 H 1 0.537426 -0.103432 0.0522653 1 4.755478
H5 H 1 0.376352 -0.142646 0.306941 1 4.755478
H9 H 1 1.05138 0.123068 0.234492 1 4.755478
H11 H 1 1.03538 0.3342 0.031407 1 4.755478
H17 H 1 0.837433 0.365187 0.556965 1 4.755478
H15 H 1 0.730878 0.0167242 0.54896 1 4.755478
H4 H 1 0.379047 -0.213962 0.155135 1 4.755478
H10 H 1 1.12701 0.235337 0.0960004 1 4.755478
H16 H 1 0.7997 0.193914 0.636843 1 4.755478
